data_4341773
loop_
_publ_author_name
'Gerlach, Deidra L.'
'Bhagan, Salome'
'Cruce, Alex A.'
'Burks, Dalton B.'
'Nieto, Ismael'
'Truong, Hai T.'
'Kelley, Steven P.'
'Herbst-Gervasoni, Corey J'
'Jernigan, Katherine L.'
'Bowman, Michael K.'
'Pan, Shanlin'
'Zeller, Matthias'
'Papish, Elizabeth T.'

_publ_section_title
;
 Studies of the Pathways Open to Copper Water Oxidation Catalysts
 Containing Proximal Hydroxy Groups During Basic Electrocatalysis.
;
_journal_name_full 'Inorganic chemistry'
_journal_page_first 141203162841007
_journal_paper_doi 10.1021/ic501018a
_journal_year 2014
_chemical_formula_moiety 'C20 H16 N4 O4 Zn, 2(Cl O4), 3(C2 H3 N)'
_chemical_formula_sum 'C26 H25 Cl2 N7 O12 Zn'
_chemical_formula_weight 763.82
_chemical_name_systematic
; 
 ? 
;
_space_group_IT_number 2
_symmetry_cell_setting triclinic
_symmetry_space_group_name_Hall '-P 1'
_symmetry_space_group_name_H-M 'P -1'
_atom_sites_solution_hydrogens geom
_atom_sites_solution_primary direct
_atom_sites_solution_secondary difmap
_audit_creation_method SHELXL-97
_cell_angle_alpha 114.647(4)
_cell_angle_beta 101.039(4)
_cell_angle_gamma 103.183(4)
_cell_formula_units_Z 2
_cell_length_a 9.754(3)
_cell_length_b 13.840(4)
_cell_length_c 13.883(4)
_cell_measurement_reflns_used 1190
_cell_measurement_temperature 100(2)
_cell_measurement_theta_max 28.68
_cell_measurement_theta_min 2.83
_cell_volume 1569.1(8)
_computing_cell_refinement 'Apex2 v2011.2-0'
_computing_data_collection 'Apex2 v2011.2-0 (Bruker, 2011)'
_computing_data_reduction 'Apex2 v2011.2-0'
_computing_molecular_graphics 'SHELXTL 6.14'
_computing_publication_material 'SHELXTL 6.14'
_computing_structure_refinement
;  
SHELXLE Rev548, Shelxle (H\"ubschle et al., 2011)
;
_computing_structure_solution 'SHELXTL 6.14 (Bruker, 2003; Sheldrick, 2008)'
_diffrn_ambient_temperature 100(2)
_diffrn_measured_fraction_theta_full 0.987
_diffrn_measured_fraction_theta_max 0.934
_diffrn_measurement_device_type 'Bruker AXS SMART APEX CCD diffractometer'
_diffrn_measurement_method '\w scans'
_diffrn_radiation_monochromator graphite
_diffrn_radiation_source 'fine-focus sealed tube'
_diffrn_radiation_type MoK\a
_diffrn_radiation_wavelength 0.71073
_diffrn_reflns_av_R_equivalents 0.0507
_diffrn_reflns_av_sigmaI/netI 0.0575
_diffrn_reflns_limit_h_max 13
_diffrn_reflns_limit_h_min -14
_diffrn_reflns_limit_k_max 18
_diffrn_reflns_limit_k_min -20
_diffrn_reflns_limit_l_max 20
_diffrn_reflns_limit_l_min 0
_diffrn_reflns_number 34075
_diffrn_reflns_theta_full 28.00
_diffrn_reflns_theta_max 31.27
_diffrn_reflns_theta_min 1.71
_diffrn_standards_number 0
_exptl_absorpt_coefficient_mu 1.027
_exptl_absorpt_correction_T_max 0.746206
_exptl_absorpt_correction_T_min 0.598160
_exptl_absorpt_correction_type multi-scan
_exptl_absorpt_process_details 'TWINABS (Sheldrick, 2009)'
_exptl_crystal_colour colourless
_exptl_crystal_density_diffrn 1.617
_exptl_crystal_density_method 'not measured'
_exptl_crystal_description plate
_exptl_crystal_F_000 780
_exptl_crystal_size_max 0.35
_exptl_crystal_size_mid 0.19
_exptl_crystal_size_min 0.09
_refine_diff_density_max 0.527
_refine_diff_density_min -0.756
_refine_diff_density_rms 0.083
_refine_ls_extinction_method none
_refine_ls_goodness_of_fit_ref 1.007
_refine_ls_hydrogen_treatment constr
_refine_ls_matrix_type full
_refine_ls_number_parameters 602
_refine_ls_number_reflns 9551
_refine_ls_number_restraints 119
_refine_ls_restrained_S_all 1.007
_refine_ls_R_factor_all 0.0822
_refine_ls_R_factor_gt 0.0414
_refine_ls_shift/su_max 0.003
_refine_ls_shift/su_mean 0.000
_refine_ls_structure_factor_coef Fsqd
_refine_ls_weighting_details 'calc w=1/[\s^2^(Fo^2^)+(0.0464P)^2^+0.4751P] where P=(Fo^2^+2Fc^2^)/3'
_refine_ls_weighting_scheme calc
_refine_ls_wR_factor_gt 0.0900
_refine_ls_wR_factor_ref 0.1059
_reflns_number_gt 6369
_reflns_number_total 9551
_reflns_threshold_expression I>2\s(I)
_cod_data_source_file ic501018a_si_002.cif
_cod_data_source_block complex5_HT049_12mz138_0m
_cod_depositor_comments
;
The following automatic conversions were performed:

'_symmetry_cell_setting' value 'Triclinic' changed to 'triclinic'
according to
/home/saulius/struct/COD-crude-data--automatic-downloads/rss-feeds/ACS/lib/dictionaries/cif_core.dic
dictionary named 'cif_core.dic' version 2.4.2 from 2011-04-26.

Automatic conversion script
Id: cif_fix_values 2935 2014-11-11 08:27:57Z andrius 
;
_cod_original_sg_symbol_H-M P-1
_cod_database_code 4341773

loop_
_symmetry_equiv_pos_as_xyz
'x, y, z'
'-x, -y, -z'

loop_
_atom_site_label
_atom_site_type_symbol
_atom_site_fract_x
_atom_site_fract_y
_atom_site_fract_z
_atom_site_U_iso_or_equiv
_atom_site_adp_type
_atom_site_occupancy
_atom_site_symmetry_multiplicity
_atom_site_calc_flag
_atom_site_refinement_flags
_atom_site_disorder_assembly
_atom_site_disorder_group
C1 C 0.1265(3) 0.7205(3) 0.5379(3) 0.0203(6) Uani 1 1 d . . .
C2 C 0.0794(3) 0.7111(3) 0.6226(3) 0.0201(6) Uani 1 1 d . . .
H2 H 0.0283 0.7579 0.6599 0.024 Uiso 1 1 calc R . .
C3 C 0.1087(3) 0.6317(3) 0.6513(3) 0.0201(7) Uani 1 1 d . . .
H3 H 0.0801 0.6250 0.7105 0.024 Uiso 1 1 calc R . .
C4 C 0.1798(3) 0.5618(3) 0.5936(3) 0.0200(6) Uani 1 1 d . . .
H4 H 0.2015 0.5077 0.6135 0.024 Uiso 1 1 calc R . .
C5 C 0.2184(3) 0.5723(3) 0.5072(2) 0.0184(6) Uani 1 1 d . . .
C6 C 0.2855(3) 0.4981(3) 0.4339(2) 0.0182(6) Uani 1 1 d . . .
C7 C 0.3162(3) 0.4095(3) 0.4432(3) 0.0199(6) Uani 1 1 d . . .
H7 H 0.2926 0.3902 0.4976 0.024 Uiso 1 1 calc R . .
C8 C 0.3831(3) 0.3490(3) 0.3702(3) 0.0241(7) Uani 1 1 d . . .
H8 H 0.4061 0.2878 0.3753 0.029 Uiso 1 1 calc R . .
C9 C 0.4160(3) 0.3768(3) 0.2912(3) 0.0247(7) Uani 1 1 d . . .
H9 H 0.4640 0.3372 0.2427 0.030 Uiso 1 1 calc R . .
C10 C 0.3765(3) 0.4649(3) 0.2846(3) 0.0251(7) Uani 1 1 d . . .
C11 C -0.0062(4) 0.5774(3) 0.1611(3) 0.0337(8) Uani 1 1 d . . .
C12 C -0.0908(4) 0.5804(4) 0.0701(4) 0.0551(13) Uani 1 1 d . . .
H12 H -0.1876 0.5263 0.0257 0.066 Uiso 1 1 calc R . .
C13 C -0.0288(4) 0.6650(4) 0.0466(4) 0.0474(11) Uani 1 1 d . . .
H13 H -0.0836 0.6687 -0.0154 0.057 Uiso 1 1 calc R . .
C14 C 0.1120(4) 0.7443(3) 0.1120(3) 0.0332(8) Uani 1 1 d . . .
H14 H 0.1544 0.8023 0.0958 0.040 Uiso 1 1 calc R . .
C15 C 0.1893(3) 0.7367(3) 0.2020(3) 0.0228(7) Uani 1 1 d . . .
C16 C 0.3392(3) 0.8154(3) 0.2798(3) 0.0262(7) Uani 1 1 d . . .
C17 C 0.4186(4) 0.9073(3) 0.2754(3) 0.0395(9) Uani 1 1 d . . .
H17 H 0.3772 0.9266 0.2212 0.047 Uiso 1 1 calc R . .
C18 C 0.5619(5) 0.9728(4) 0.3519(4) 0.0612(15) Uani 1 1 d . . .
H18 H 0.6187 1.0372 0.3500 0.073 Uiso 1 1 calc R . .
C19 C 0.6202(5) 0.9440(4) 0.4297(4) 0.0682(17) Uani 1 1 d . . .
H19 H 0.7183 0.9867 0.4811 0.082 Uiso 1 1 calc R . .
C20 C 0.5330(5) 0.8517(4) 0.4315(3) 0.0500(12) Uani 1 1 d . . .
C21 C 0.0869(3) 0.1785(3) 0.1028(3) 0.0331(9) Uani 1 1 d . . .
C22 C 0.1779(4) 0.1133(4) 0.0539(4) 0.0546(12) Uani 1 1 d . . .
H22A H 0.2036 0.0741 0.0956 0.082 Uiso 1 1 calc R . .
H22B H 0.2693 0.1647 0.0580 0.082 Uiso 1 1 calc R . .
H22C H 0.1218 0.0575 -0.0246 0.082 Uiso 1 1 calc R . .
C23 C 0.5829(3) 0.1115(3) 0.1788(3) 0.0289(8) Uani 1 1 d . . .
C24 C 0.6792(4) 0.0727(4) 0.1154(3) 0.0468(11) Uani 1 1 d . . .
H24A H 0.6188 0.0070 0.0423 0.070 Uiso 1 1 calc R . .
H24B H 0.7487 0.0511 0.1564 0.070 Uiso 1 1 calc R . .
H24C H 0.7351 0.1337 0.1045 0.070 Uiso 1 1 calc R . .
N1 N 0.1932(2) 0.6528(2) 0.4812(2) 0.0192(5) Uani 1 1 d . . .
N2 N 0.3156(3) 0.5245(2) 0.3546(2) 0.0221(6) Uani 1 1 d . . .
N3 N 0.1290(3) 0.6526(2) 0.2242(2) 0.0236(6) Uani 1 1 d . . .
N4 N 0.3981(3) 0.7886(2) 0.3590(2) 0.0294(6) Uani 1 1 d . . .
N5 N 0.0167(3) 0.2297(3) 0.1382(3) 0.0407(8) Uani 1 1 d . . .
N6 N 0.5076(3) 0.1410(3) 0.2283(3) 0.0386(8) Uani 1 1 d . . .
O1 O 0.1126(2) 0.7970(2) 0.5045(2) 0.0295(5) Uani 1 1 d . . .
H1 H 0.0497 0.8244 0.5280 0.044 Uiso 1 1 calc R . .
O2 O 0.3943(3) 0.4972(2) 0.2077(2) 0.0330(6) Uani 1 1 d . . .
H2A H 0.4117 0.4471 0.1562 0.050 Uiso 1 1 calc R . .
O3 O -0.0491(3) 0.4995(2) 0.1934(2) 0.0395(6) Uani 1 1 d . . .
H3A H -0.1410 0.4639 0.1617 0.059 Uiso 1 1 calc R . .
O4 O 0.5752(3) 0.8157(3) 0.5046(3) 0.0664(11) Uani 1 1 d . . .
H4A H 0.6614 0.8585 0.5486 0.100 Uiso 1 1 calc RD . .
Zn1 Zn 0.25951(4) 0.65415(4) 0.35438(3) 0.02470(9) Uani 1 1 d . . .
Cl1 Cl 0.9636(5) 0.9944(4) 0.6974(3) 0.0209(7) Uani 0.526(3) 1 d PD A 1
O5 O 1.1181(5) 1.0077(5) 0.7370(5) 0.0384(13) Uani 0.526(3) 1 d PD A 1
O6 O 0.9465(17) 1.0784(8) 0.6681(11) 0.039(2) Uani 0.526(3) 1 d PD A 1
O7 O 0.8909(12) 0.8828(7) 0.5939(8) 0.038(2) Uani 0.526(3) 1 d PD A 1
O8 O 0.8932(6) 0.9947(5) 0.7766(5) 0.0364(12) Uani 0.526(3) 1 d PD A 1
Cl1B Cl 0.9419(8) 0.9680(6) 0.7102(7) 0.0294(16) Uani 0.237(4) 1 d PDU B 2
O5B O 1.0694(10) 0.9626(9) 0.6677(9) 0.026(2) Uani 0.237(4) 1 d PDU B 2
O6B O 0.8596(11) 0.8536(8) 0.6888(11) 0.046(3) Uani 0.237(4) 1 d PDU B 2
O7B O 0.8469(15) 1.0095(12) 0.6558(11) 0.050(4) Uani 0.237(4) 1 d PDU B 2
O8B O 0.9972(13) 1.0377(9) 0.8243(8) 0.037(3) Uani 0.237(4) 1 d PDU B 2
Cl1C Cl 0.9353(11) 0.9852(9) 0.6652(7) 0.036(2) Uani 0.237(5) 1 d PD C 3
O5C O 0.7969(11) 0.9673(10) 0.6937(8) 0.043(3) Uani 0.237(5) 1 d PD C 3
O6C O 1.0572(16) 1.0045(12) 0.7565(10) 0.047(3) Uani 0.237(5) 1 d PDU C 3
O7C O 0.956(3) 1.079(2) 0.644(3) 0.062(9) Uani 0.237(5) 1 d PD C 3
O8C O 0.907(3) 0.8808(18) 0.5726(18) 0.059(8) Uani 0.237(5) 1 d PD C 3
N7 N 0.2186(7) 0.3409(6) 0.6358(5) 0.0461(13) Uani 0.763(4) 1 d PD B 1
C25 C 0.2530(14) 0.3181(6) 0.7040(6) 0.0317(15) Uani 0.763(4) 1 d PD B 1
C26 C 0.3054(8) 0.2817(10) 0.7835(8) 0.089(3) Uani 0.763(4) 1 d PD B 1
H26A H 0.2322 0.2098 0.7654 0.133 Uiso 0.763(4) 1 calc PR B 1
H26B H 0.3186 0.3392 0.8593 0.133 Uiso 0.763(4) 1 calc PR B 1
H26C H 0.4007 0.2714 0.7796 0.133 Uiso 0.763(4) 1 calc PR B 1
N7B N 0.2775(19) 0.3769(14) 0.6745(19) 0.044(4) Uani 0.237(4) 1 d PDU B 2
C25B C 0.255(5) 0.295(2) 0.679(3) 0.0317(15) Uani 0.237(4) 1 d PDU B 2
C26B C 0.216(3) 0.2064(13) 0.7105(16) 0.059(5) Uani 0.237(4) 1 d PDU B 2
H26D H 0.1992 0.2381 0.7830 0.088 Uiso 0.237(4) 1 calc PR B 2
H26E H 0.2973 0.1764 0.7160 0.088 Uiso 0.237(4) 1 calc PR B 2
H26F H 0.1251 0.1452 0.6534 0.088 Uiso 0.237(4) 1 calc PR B 2
Cl2 Cl 0.5657(4) 0.3074(3) 0.0242(3) 0.0384(8) Uani 0.815(13) 1 d PD D 1
O9 O 0.4312(5) 0.3306(4) 0.0360(3) 0.0412(12) Uani 0.815(13) 1 d PD D 1
O10 O 0.6723(4) 0.3605(6) 0.1329(3) 0.0582(16) Uani 0.815(13) 1 d PD D 1
O11 O 0.6197(6) 0.3535(5) -0.0427(5) 0.0573(15) Uani 0.815(13) 1 d PD D 1
O12 O 0.5320(6) 0.1877(4) -0.0305(5) 0.0615(16) Uani 0.815(13) 1 d PD D 1
Cl2B Cl 0.5338(18) 0.3101(14) 0.0075(15) 0.035(3) Uani 0.185(13) 1 d PDU D 2
O9B O 0.381(2) 0.279(3) -0.003(3) 0.098(10) Uani 0.185(13) 1 d PDU D 2
O10B O 0.615(3) 0.4106(17) 0.1116(17) 0.066(10) Uani 0.185(13) 1 d PDU D 2
O11B O 0.545(4) 0.328(2) -0.086(2) 0.064(7) Uani 0.185(13) 1 d PDU D 2
O12B O 0.587(5) 0.220(3) 0.001(3) 0.161(17) Uani 0.185(13) 1 d PDU D 2

loop_
_atom_site_aniso_label
_atom_site_aniso_U_11
_atom_site_aniso_U_22
_atom_site_aniso_U_33
_atom_site_aniso_U_23
_atom_site_aniso_U_13
_atom_site_aniso_U_12
C1 0.0230(13) 0.0143(14) 0.0189(14) 0.0061(12) 0.0035(11) 0.0046(11)
C2 0.0192(12) 0.0162(15) 0.0223(16) 0.0064(13) 0.0088(11) 0.0059(11)
C3 0.0189(12) 0.0213(16) 0.0162(15) 0.0073(13) 0.0051(10) 0.0039(11)
C4 0.0184(12) 0.0233(16) 0.0219(15) 0.0150(13) 0.0068(11) 0.0050(11)
C5 0.0167(12) 0.0179(14) 0.0168(14) 0.0067(12) 0.0038(10) 0.0041(10)
C6 0.0172(12) 0.0195(15) 0.0160(13) 0.0084(12) 0.0037(10) 0.0049(11)
C7 0.0191(12) 0.0194(15) 0.0167(14) 0.0064(12) 0.0052(10) 0.0041(11)
C8 0.0226(13) 0.0250(18) 0.0235(16) 0.0105(15) 0.0066(12) 0.0091(12)
C9 0.0211(13) 0.0264(17) 0.0237(16) 0.0094(14) 0.0084(11) 0.0080(12)
C10 0.0232(13) 0.0300(18) 0.0207(15) 0.0119(14) 0.0073(11) 0.0072(12)
C11 0.0358(17) 0.033(2) 0.042(2) 0.0263(18) 0.0110(15) 0.0131(15)
C12 0.0348(19) 0.055(3) 0.075(3) 0.048(3) -0.0042(19) 0.0004(18)
C13 0.0405(19) 0.056(3) 0.061(3) 0.050(2) 0.0024(18) 0.0133(18)
C14 0.0346(16) 0.0337(18) 0.049(2) 0.0301(17) 0.0172(15) 0.0179(14)
C15 0.0331(15) 0.0227(16) 0.0239(16) 0.0137(14) 0.0171(12) 0.0178(12)
C16 0.0403(17) 0.0220(16) 0.0163(14) 0.0080(13) 0.0133(12) 0.0095(13)
C17 0.054(2) 0.034(2) 0.0256(17) 0.0205(16) 0.0080(16) -0.0002(17)
C18 0.068(3) 0.050(3) 0.038(2) 0.028(2) -0.005(2) -0.022(2)
C19 0.071(3) 0.062(3) 0.038(2) 0.039(2) -0.019(2) -0.032(2)
C20 0.065(2) 0.044(2) 0.0257(19) 0.0249(19) -0.0035(17) -0.009(2)
C21 0.0251(15) 0.032(2) 0.034(2) 0.0135(17) 0.0075(13) 0.0042(14)
C22 0.0298(18) 0.039(2) 0.084(3) 0.018(2) 0.0209(19) 0.0132(16)
C23 0.0274(15) 0.0310(19) 0.0281(18) 0.0156(16) 0.0077(13) 0.0083(13)
C24 0.0283(16) 0.055(2) 0.034(2) 0.0025(18) 0.0117(15) 0.0115(16)
N1 0.0237(11) 0.0188(13) 0.0183(12) 0.0112(10) 0.0080(9) 0.0076(10)
N2 0.0256(11) 0.0227(14) 0.0172(12) 0.0088(11) 0.0083(10) 0.0075(10)
N3 0.0304(12) 0.0201(14) 0.0246(13) 0.0120(11) 0.0120(10) 0.0113(11)
N4 0.0451(15) 0.0246(15) 0.0203(13) 0.0142(12) 0.0134(11) 0.0063(12)
N5 0.0428(16) 0.042(2) 0.045(2) 0.0227(16) 0.0254(15) 0.0154(15)
N6 0.0410(16) 0.0401(19) 0.048(2) 0.0274(17) 0.0213(15) 0.0206(14)
O1 0.0408(12) 0.0244(13) 0.0355(15) 0.0207(11) 0.0167(11) 0.0163(10)
O2 0.0494(13) 0.0382(16) 0.0252(13) 0.0182(11) 0.0226(11) 0.0243(12)
O3 0.0400(12) 0.0322(14) 0.0466(16) 0.0281(12) 0.0053(11) 0.0025(10)
O4 0.0726(19) 0.057(2) 0.0415(17) 0.0393(15) -0.0193(14) -0.0253(16)
Zn1 0.03568(18) 0.0228(2) 0.0216(2) 0.01436(12) 0.01297(14) 0.01018(14)
Cl1 0.0258(15) 0.0224(14) 0.0217(17) 0.0127(12) 0.0094(13) 0.0154(11)
O5 0.025(2) 0.040(3) 0.050(3) 0.019(3) 0.012(2) 0.015(2)
O6 0.061(5) 0.032(4) 0.050(5) 0.032(4) 0.025(4) 0.029(4)
O7 0.045(5) 0.027(4) 0.035(3) 0.007(3) 0.002(3) 0.024(3)
O8 0.051(3) 0.041(3) 0.031(3) 0.021(2) 0.023(3) 0.024(3)
Cl1B 0.034(3) 0.021(3) 0.033(3) 0.010(2) 0.016(2) 0.010(2)
O5B 0.029(3) 0.023(3) 0.024(3) 0.009(2) 0.010(2) 0.012(2)
O6B 0.046(6) 0.029(5) 0.074(8) 0.028(5) 0.031(6) 0.014(4)
O7B 0.052(8) 0.055(8) 0.046(7) 0.022(7) 0.004(6) 0.040(7)
O8B 0.047(6) 0.035(6) 0.031(5) 0.013(4) 0.005(5) 0.027(5)
Cl1C 0.035(4) 0.054(4) 0.037(4) 0.030(4) 0.019(3) 0.024(3)
O5C 0.050(7) 0.045(7) 0.018(5) -0.002(5) 0.009(5) 0.024(5)
O6C 0.043(4) 0.050(4) 0.045(4) 0.023(3) 0.008(3) 0.017(3)
O7C 0.043(10) 0.098(16) 0.088(19) 0.079(14) 0.023(10) 0.028(9)
O8C 0.021(7) 0.055(11) 0.060(14) -0.003(8) 0.014(8) 0.003(7)
N7 0.047(3) 0.055(4) 0.056(4) 0.041(3) 0.021(3) 0.019(3)
C25 0.0395(18) 0.036(4) 0.032(4) 0.020(4) 0.020(4) 0.020(3)
C26 0.060(4) 0.152(9) 0.123(8) 0.120(8) 0.035(4) 0.044(5)
N7B 0.025(7) 0.046(9) 0.063(10) 0.034(8) 0.013(7) 0.004(6)
C25B 0.0395(18) 0.036(4) 0.032(4) 0.020(4) 0.020(4) 0.020(3)
C26B 0.128(13) 0.020(7) 0.040(9) 0.010(7) 0.056(9) 0.032(8)
Cl2 0.0256(11) 0.0379(12) 0.0321(10) 0.0010(8) 0.0166(8) 0.0018(8)
O9 0.026(2) 0.054(3) 0.0286(19) 0.0080(17) 0.0143(15) 0.0071(17)
O10 0.0343(17) 0.081(4) 0.0360(19) 0.015(2) 0.0039(14) 0.0103(19)
O11 0.056(3) 0.045(3) 0.048(3) 0.008(2) 0.034(2) -0.008(2)
O12 0.081(3) 0.040(2) 0.057(3) 0.014(2) 0.035(3) 0.018(2)
Cl2B 0.037(6) 0.026(4) 0.040(5) 0.013(4) 0.020(5) 0.009(4)
O9B 0.027(8) 0.17(3) 0.10(2) 0.086(19) 0.013(9) -0.014(11)
O10B 0.073(15) 0.044(10) 0.049(9) 0.007(7) 0.041(10) -0.024(9)
O11B 0.10(2) 0.030(11) 0.051(11) 0.009(10) 0.056(13) 0.005(12)
O12B 0.28(4) 0.13(2) 0.10(3) 0.046(19) 0.04(3) 0.18(3)

loop_
_atom_type_symbol
_atom_type_description
_atom_type_scat_dispersion_real
_atom_type_scat_dispersion_imag
_atom_type_scat_source
C C 0.0033 0.0016 'International Tables Vol C Tables 4.2.6.8 and 6.1.1.4'
H H 0.0000 0.0000 'International Tables Vol C Tables 4.2.6.8 and 6.1.1.4'
N N 0.0061 0.0033 'International Tables Vol C Tables 4.2.6.8 and 6.1.1.4'
O O 0.0106 0.0060 'International Tables Vol C Tables 4.2.6.8 and 6.1.1.4'
Zn Zn 0.2839 1.4301 'International Tables Vol C Tables 4.2.6.8 and 6.1.1.4'
Cl Cl 0.1484 0.1585 'International Tables Vol C Tables 4.2.6.8 and 6.1.1.4'

loop_
_geom_angle_atom_site_label_1
_geom_angle_atom_site_label_2
_geom_angle_atom_site_label_3
_geom_angle
N1 C1 O1 112.9(3)
N1 C1 C2 122.0(3)
O1 C1 C2 125.0(3)
C3 C2 C1 118.2(3)
C3 C2 H2 120.9
C1 C2 H2 120.9
C2 C3 C4 120.2(3)
C2 C3 H3 119.9
C4 C3 H3 119.9
C5 C4 C3 118.8(3)
C5 C4 H4 120.6
C3 C4 H4 120.6
N1 C5 C4 121.0(3)
N1 C5 C6 114.7(3)
C4 C5 C6 124.4(3)
N2 C6 C7 121.4(3)
N2 C6 C5 114.3(3)
C7 C6 C5 124.4(3)
C6 C7 C8 118.0(3)
C6 C7 H7 121.0
C8 C7 H7 121.0
C9 C8 C7 120.8(3)
C9 C8 H8 119.6
C7 C8 H8 119.6
C8 C9 C10 117.7(3)
C8 C9 H9 121.2
C10 C9 H9 121.2
N2 C10 O2 113.6(3)
N2 C10 C9 122.2(3)
O2 C10 C9 124.2(3)
N3 C11 O3 113.2(3)
N3 C11 C12 121.9(3)
O3 C11 C12 124.9(3)
C13 C12 C11 117.7(3)
C13 C12 H12 121.2
C11 C12 H12 121.2
C12 C13 C14 121.0(4)
C12 C13 H13 119.5
C14 C13 H13 119.5
C13 C14 C15 118.2(3)
C13 C14 H14 120.9
C15 C14 H14 120.9
N3 C15 C14 120.8(3)
N3 C15 C16 114.7(3)
C14 C15 C16 124.5(3)
C17 C16 N4 120.4(3)
C17 C16 C15 124.8(4)
N4 C16 C15 114.8(3)
C16 C17 C18 119.0(4)
C16 C17 H17 120.5
C18 C17 H17 120.5
C19 C18 C17 119.9(4)
C19 C18 H18 120.1
C17 C18 H18 120.1
C18 C19 C20 118.3(4)
C18 C19 H19 120.9
C20 C19 H19 120.9
N4 C20 O4 113.3(3)
N4 C20 C19 122.3(4)
O4 C20 C19 124.4(4)
N5 C21 C22 178.0(5)
C21 C22 H22A 109.5
C21 C22 H22B 109.5
H22A C22 H22B 109.5
C21 C22 H22C 109.5
H22A C22 H22C 109.5
H22B C22 H22C 109.5
N6 C23 C24 179.4(4)
C23 C24 H24A 109.5
C23 C24 H24B 109.5
H24A C24 H24B 109.5
C23 C24 H24C 109.5
H24A C24 H24C 109.5
H24B C24 H24C 109.5
C1 N1 C5 119.8(3)
C1 N1 Zn1 125.9(2)
C5 N1 Zn1 114.3(2)
C10 N2 C6 119.9(3)
C10 N2 Zn1 125.3(2)
C6 N2 Zn1 114.8(2)
C11 N3 C15 120.5(3)
C11 N3 Zn1 124.9(2)
C15 N3 Zn1 114.6(2)
C20 N4 C16 120.0(3)
C20 N4 Zn1 126.2(3)
C16 N4 Zn1 113.8(2)
C1 O1 H1 109.5
C10 O2 H2A 109.5
C11 O3 H3A 109.5
C20 O4 H4A 109.5
N3 Zn1 N2 126.21(11)
N3 Zn1 N1 122.98(11)
N2 Zn1 N1 81.93(7)
N3 Zn1 N4 82.01(9)
N2 Zn1 N4 124.12(12)
N1 Zn1 N4 125.67(12)
O8 Cl1 O6 110.6(6)
O8 Cl1 O5 111.2(5)
O6 Cl1 O5 111.7(7)
O8 Cl1 O7 108.7(6)
O6 Cl1 O7 107.4(7)
O5 Cl1 O7 107.0(5)
O8B Cl1B O7B 111.4(8)
O8B Cl1B O6B 107.8(9)
O7B Cl1B O6B 111.0(9)
O8B Cl1B O5B 108.1(8)
O7B Cl1B O5B 110.1(9)
O6B Cl1B O5B 108.4(7)
O8C Cl1C O7C 115.5(17)
O8C Cl1C O6C 109.3(13)
O7C Cl1C O6C 112.5(15)
O8C Cl1C O5C 102.5(13)
O7C Cl1C O5C 107.4(14)
O6C Cl1C O5C 109.0(10)
N7 C25 C26 173.6(9)
N7B C25B C26B 165(2)
C25B C26B H26D 109.5
C25B C26B H26E 109.5
H26D C26B H26E 109.5
C25B C26B H26F 109.5
H26D C26B H26F 109.5
H26E C26B H26F 109.5
O10 Cl2 O12 111.3(4)
O10 Cl2 O11 110.2(4)
O12 Cl2 O11 109.9(4)
O10 Cl2 O9 108.2(3)
O12 Cl2 O9 108.8(3)
O11 Cl2 O9 108.3(4)
O9B Cl2B O10B 108.9(16)
O9B Cl2B O12B 110(2)
O10B Cl2B O12B 110.5(19)
O9B Cl2B O11B 106.6(16)
O10B Cl2B O11B 111.6(15)
O12B Cl2B O11B 108.9(18)

loop_
_geom_bond_atom_site_label_1
_geom_bond_atom_site_label_2
_geom_bond_distance
C1 N1 1.335(4)
C1 O1 1.344(4)
C1 C2 1.385(4)
C2 C3 1.382(5)
C2 H2 0.9500
C3 C4 1.390(4)
C3 H3 0.9500
C4 C5 1.377(4)
C4 H4 0.9500
C5 N1 1.363(4)
C5 C6 1.487(3)
C6 N2 1.357(4)
C6 C7 1.376(5)
C7 C8 1.396(5)
C7 H7 0.9500
C8 C9 1.373(5)
C8 H8 0.9500
C9 C10 1.392(5)
C9 H9 0.9500
C10 N2 1.325(4)
C10 O2 1.342(4)
C11 N3 1.327(4)
C11 O3 1.344(4)
C11 C12 1.394(6)
C12 C13 1.383(6)
C12 H12 0.9500
C13 C14 1.385(5)
C13 H13 0.9500
C14 C15 1.388(5)
C14 H14 0.9500
C15 N3 1.361(4)
C15 C16 1.476(4)
C16 C17 1.363(5)
C16 N4 1.368(4)
C17 C18 1.398(5)
C17 H17 0.9500
C18 C19 1.370(6)
C18 H18 0.9500
C19 C20 1.378(6)
C19 H19 0.9500
C20 N4 1.320(5)
C20 O4 1.342(5)
C21 N5 1.127(5)
C21 C22 1.466(6)
C22 H22A 0.9800
C22 H22B 0.9800
C22 H22C 0.9800
C23 N6 1.130(5)
C23 C24 1.448(5)
C24 H24A 0.9800
C24 H24B 0.9800
C24 H24C 0.9800
N1 Zn1 1.994(3)
N2 Zn1 1.992(3)
N3 Zn1 1.990(3)
N4 Zn1 2.003(3)
O1 H1 0.8400
O2 H2A 0.8400
O3 H3A 0.8400
O4 H4A 0.8400
Cl1 O8 1.403(6)
Cl1 O6 1.415(8)
Cl1 O5 1.441(6)
Cl1 O7 1.488(8)
Cl1B O8B 1.375(11)
Cl1B O7B 1.448(12)
Cl1B O6B 1.475(10)
Cl1B O5B 1.479(9)
Cl1C O8C 1.397(15)
Cl1C O7C 1.432(15)
Cl1C O6C 1.445(12)
Cl1C O5C 1.475(13)
N7 C25 1.133(7)
C25 C26 1.449(8)
C26 H26A 0.9800
C26 H26B 0.9800
C26 H26C 0.9800
N7B C25B 1.140(8)
C25B C26B 1.456(9)
C26B H26D 0.9800
C26B H26E 0.9800
C26B H26F 0.9800
Cl2 O10 1.422(5)
Cl2 O12 1.427(6)
Cl2 O11 1.440(5)
Cl2 O9 1.443(4)
Cl2B O9B 1.417(15)
Cl2B O10B 1.426(15)
Cl2B O12B 1.439(16)
Cl2B O11B 1.441(15)

loop_
_geom_hbond_atom_site_label_D
_geom_hbond_atom_site_label_H
_geom_hbond_atom_site_label_A
_geom_hbond_distance_DH
_geom_hbond_distance_HA
_geom_hbond_distance_DA
_geom_hbond_angle_DHA
_geom_hbond_site_symmetry_A
O1 H1 O8C 0.84 1.83 2.67(2) 177.4 1_455
O1 H1 O5B 0.84 2.01 2.653(9) 132.4 1_455
O1 H1 O7 0.84 2.09 2.931(10) 174.5 1_455
O2 H2A O9 0.84 1.85 2.692(4) 174.7 .
O2 H2A O10B 0.84 2.29 2.97(3) 137.7 .
O2 H2A O9B 0.84 2.35 3.16(4) 162.2 .
O3 H3A O10 0.84 1.89 2.680(5) 155.6 1_455
O3 H3A O10B 0.84 2.20 3.02(3) 165.3 1_455
O4 H4A O5C 0.84 1.90 2.671(10) 151.8 .
O4 H4A O7 0.84 2.11 2.856(11) 147.3 .
O4 H4A O7B 0.84 2.12 2.925(15) 159.7 .
O4 H4A O8C 0.84 2.29 3.00(3) 142.5 .
O4 H4A O6B 0.84 2.50 3.164(12) 136.5 .

loop_
_geom_torsion_atom_site_label_1
_geom_torsion_atom_site_label_2
_geom_torsion_atom_site_label_3
_geom_torsion_atom_site_label_4
_geom_torsion
N1 C1 C2 C3 2.7(4)
O1 C1 C2 C3 -176.7(3)
C1 C2 C3 C4 -1.8(4)
C2 C3 C4 C5 -0.8(4)
C3 C4 C5 N1 2.7(4)
C3 C4 C5 C6 -175.7(2)
N1 C5 C6 N2 2.0(3)
C4 C5 C6 N2 -179.5(3)
N1 C5 C6 C7 -178.1(3)
C4 C5 C6 C7 0.5(4)
N2 C6 C7 C8 1.6(4)
C5 C6 C7 C8 -178.3(2)
C6 C7 C8 C9 -0.5(4)
C7 C8 C9 C10 -1.8(4)
C8 C9 C10 N2 3.1(4)
C8 C9 C10 O2 -176.2(3)
N3 C11 C12 C13 0.2(7)
O3 C11 C12 C13 -178.5(4)
C11 C12 C13 C14 -0.5(8)
C12 C13 C14 C15 0.0(7)
C13 C14 C15 N3 0.9(5)
C13 C14 C15 C16 -179.4(3)
N3 C15 C16 C17 -178.1(4)
C14 C15 C16 C17 2.2(4)
N3 C15 C16 N4 3.2(3)
C14 C15 C16 N4 -176.6(4)
N4 C16 C17 C18 0.9(6)
C15 C16 C17 C18 -177.7(4)
C16 C17 C18 C19 0.0(8)
C17 C18 C19 C20 -1.5(9)
C18 C19 C20 N4 2.2(9)
C18 C19 C20 O4 -178.7(6)
O1 C1 N1 C5 178.6(2)
C2 C1 N1 C5 -0.8(4)
O1 C1 N1 Zn1 -2.9(3)
C2 C1 N1 Zn1 177.7(2)
C4 C5 N1 C1 -1.9(4)
C6 C5 N1 C1 176.7(2)
C4 C5 N1 Zn1 179.4(2)
C6 C5 N1 Zn1 -2.0(3)
O2 C10 N2 C6 177.4(2)
C9 C10 N2 C6 -2.1(4)
O2 C10 N2 Zn1 -2.1(4)
C9 C10 N2 Zn1 178.5(2)
C7 C6 N2 C10 -0.4(4)
C5 C6 N2 C10 179.6(2)
C7 C6 N2 Zn1 179.1(2)
C5 C6 N2 Zn1 -0.9(3)
O3 C11 N3 C15 179.5(3)
C12 C11 N3 C15 0.6(6)
O3 C11 N3 Zn1 -0.2(5)
C12 C11 N3 Zn1 -179.1(3)
C14 C15 N3 C11 -1.2(5)
C16 C15 N3 C11 179.0(3)
C14 C15 N3 Zn1 178.5(3)
C16 C15 N3 Zn1 -1.2(3)
O4 C20 N4 C16 179.5(4)
C19 C20 N4 C16 -1.3(7)
O4 C20 N4 Zn1 1.8(6)
C19 C20 N4 Zn1 -179.0(4)
C17 C16 N4 C20 -0.3(6)
C15 C16 N4 C20 178.5(3)
C17 C16 N4 Zn1 177.6(3)
C15 C16 N4 Zn1 -3.6(3)
C11 N3 Zn1 N2 52.4(3)
C15 N3 Zn1 N2 -127.3(2)
C11 N3 Zn1 N1 -53.1(3)
C15 N3 Zn1 N1 127.1(2)
C11 N3 Zn1 N4 179.2(3)
C15 N3 Zn1 N4 -0.5(3)
C10 N2 Zn1 N3 54.1(3)
C6 N2 Zn1 N3 -125.4(2)
C10 N2 Zn1 N1 179.4(2)
C6 N2 Zn1 N1 -0.1(2)
C10 N2 Zn1 N4 -52.7(3)
C6 N2 Zn1 N4 127.9(2)
C1 N1 Zn1 N3 -49.1(3)
C5 N1 Zn1 N3 129.47(19)
C1 N1 Zn1 N2 -177.4(2)
C5 N1 Zn1 N2 1.2(2)
C1 N1 Zn1 N4 56.0(3)
C5 N1 Zn1 N4 -125.4(2)
C20 N4 Zn1 N3 -180.0(4)
C16 N4 Zn1 N3 2.3(3)
C20 N4 Zn1 N2 -51.2(4)
C16 N4 Zn1 N2 131.0(2)
C20 N4 Zn1 N1 54.9(4)
C16 N4 Zn1 N1 -122.9(2)
